data_2235675
loop_
_publ_author_name
'Reza, M. S.'
'Islam, M. A. A. A. A.'
'Tarafder, M. T. H.'
'Sheikh, M. C.'
'Zangrando, E.'

_publ_section_title
;
 Bis[benzyl
 3-(3-phenylprop-2-enylidene)dithiocarbazato-\k^2^<i>N</i>^3^,<i>S</i>]cadmium
;
_journal_coeditor_code WM2651
_journal_issue 7
_journal_name_full 'Acta Crystallographica Section E'
_journal_page_first m976
_journal_page_last m977
_journal_paper_doi 10.1107/S1600536812028127
_journal_volume 68
_journal_year 2012
_chemical_formula_iupac '[Cd (C17 H15 N2 S2)2]'
_chemical_formula_moiety 'C34 H30 Cd N4 S4'
_chemical_formula_sum 'C34 H30 Cd N4 S4'
_chemical_formula_weight 735.26
_chemical_name_systematic
;
Bis[benzyl 3-(3-phenylprop-2-enylidene)dithiocarbazato-
\k^2^<i>N</i>^3^,<i>S</i>]cadmium
;
_space_group_IT_number 60
_symmetry_cell_setting orthorhombic
_symmetry_space_group_name_Hall '-P 2n 2ab'
_symmetry_space_group_name_H-M 'P b c n'
_atom_sites_solution_hydrogens geom
_atom_sites_solution_primary direct
_atom_sites_solution_secondary difmap
_audit_creation_method SHELXL-97
_cell_angle_alpha 90.00
_cell_angle_beta 90.00
_cell_angle_gamma 90.00
_cell_formula_units_Z 4
_cell_length_a 36.2497(7)
_cell_length_b 9.9940(2)
_cell_length_c 8.9392(2)
_cell_measurement_reflns_used 29242
_cell_measurement_temperature 173(2)
_cell_measurement_theta_max 68.23
_cell_measurement_theta_min 3.66
_cell_volume 3238.49(12)
_computing_cell_refinement 'RAPID-AUTO (Rigaku, 1995)'
_computing_data_collection 'RAPID-AUTO (Rigaku, 1995)'
_computing_data_reduction 'RAPID-AUTO (Rigaku, 1995)'
_computing_molecular_graphics 'CrystalStructure (Rigaku, 2010)'
_computing_publication_material 'publCIF (Westrip, 2010)'
_computing_structure_refinement 'SHELXL97 (Sheldrick, 2008)'
_computing_structure_solution 'SHELXS97 (Sheldrick, 2008)'
_diffrn_ambient_temperature 173(2)
_diffrn_detector_area_resol_mean 10.000
_diffrn_measured_fraction_theta_full 0.999
_diffrn_measured_fraction_theta_max 0.999
_diffrn_measurement_device_type 'Rigaku R-AXIS RAPID'
_diffrn_measurement_method \w
_diffrn_radiation_monochromator graphite
_diffrn_radiation_source 'fine-focus sealed tube'
_diffrn_radiation_type 'Cu K\a'
_diffrn_radiation_wavelength 1.54187
_diffrn_reflns_av_R_equivalents 0.0785
_diffrn_reflns_av_sigmaI/netI 0.0667
_diffrn_reflns_limit_h_max 43
_diffrn_reflns_limit_h_min -42
_diffrn_reflns_limit_k_max 12
_diffrn_reflns_limit_k_min -11
_diffrn_reflns_limit_l_max 10
_diffrn_reflns_limit_l_min -10
_diffrn_reflns_number 10761
_diffrn_reflns_theta_full 68.26
_diffrn_reflns_theta_max 68.26
_diffrn_reflns_theta_min 4.59
_exptl_absorpt_coefficient_mu 8.047
_exptl_absorpt_correction_T_max 0.448
_exptl_absorpt_correction_T_min 0.325
_exptl_absorpt_correction_type multi-scan
_exptl_absorpt_process_details '(<i>ABSCOR</i>; Rigaku, 1995)'
_exptl_crystal_colour yellow
_exptl_crystal_density_diffrn 1.508
_exptl_crystal_density_method 'not measured'
_exptl_crystal_description prism
_exptl_crystal_F_000 1496
_exptl_crystal_size_max 0.3
_exptl_crystal_size_mid 0.3
_exptl_crystal_size_min 0.1
_refine_diff_density_max 1.363
_refine_diff_density_min -0.519
_refine_ls_extinction_method none
_refine_ls_goodness_of_fit_ref 1.022
_refine_ls_hydrogen_treatment constr
_refine_ls_matrix_type full
_refine_ls_number_parameters 195
_refine_ls_number_reflns 2964
_refine_ls_number_restraints 0
_refine_ls_restrained_S_all 1.022
_refine_ls_R_factor_all 0.0474
_refine_ls_R_factor_gt 0.0417
_refine_ls_shift/su_max 0.001
_refine_ls_shift/su_mean 0.000
_refine_ls_structure_factor_coef Fsqd
_refine_ls_weighting_details 'calc w=1/[\s^2^(Fo^2^)+(0.0606P)^2^+0.0000P] where P=(Fo^2^+2Fc^2^)/3'
_refine_ls_weighting_scheme calc
_refine_ls_wR_factor_gt 0.1117
_refine_ls_wR_factor_ref 0.1149
_reflns_number_gt 2439
_reflns_number_total 2964
_reflns_threshold_expression I>2\s(I)
_cod_data_source_file wm2651.cif
_cod_data_source_block I
_cod_database_code 2235675
_cod_database_fobs_code 2235675

loop_
_symmetry_equiv_pos_as_xyz
'x, y, z'
'-x+1/2, -y+1/2, z+1/2'
'x+1/2, -y+1/2, -z'
'-x, y, -z+1/2'
'-x, -y, -z'
'x-1/2, y-1/2, -z-1/2'
'-x-1/2, y-1/2, z'
'x, -y, z-1/2'

loop_
_atom_site_type_symbol
_atom_site_label
_atom_site_fract_x
_atom_site_fract_y
_atom_site_fract_z
_atom_site_U_iso_or_equiv
_atom_site_adp_type
_atom_site_calc_flag
_atom_site_refinement_flags
_atom_site_occupancy
_atom_site_symmetry_multiplicity
Cd Cd 0.5000 0.44301(4) 0.7500 0.04150(16) Uani d S 1 2
N N1 0.52779(6) 0.2994(3) 0.9175(3) 0.0358(6) Uani d . 1 1
N N2 0.56616(6) 0.2968(3) 0.9179(3) 0.0367(6) Uani d . 1 1
S S1 0.56402(2) 0.50756(11) 0.71527(10) 0.0483(3) Uani d . 1 1
S S2 0.62987(2) 0.39583(11) 0.83639(11) 0.0540(3) Uani d . 1 1
C C1 0.51250(9) 0.2128(3) 1.0048(3) 0.0398(7) Uani d . 1 1
H H1 0.5276 0.1511 1.0578 0.048 Uiso calc R 1 1
C C2 0.47320(8) 0.2078(3) 1.0235(3) 0.0395(7) Uani d . 1 1
H H2 0.4587 0.2715 0.9710 0.047 Uiso calc R 1 1
C C3 0.45573(8) 0.1191(4) 1.1103(4) 0.0415(8) Uani d . 1 1
H H3 0.4705 0.0526 1.1570 0.050 Uiso calc R 1 1
C C4 0.41607(8) 0.1147(3) 1.1403(3) 0.0381(7) Uani d . 1 1
C C5 0.39164(8) 0.2100(4) 1.0849(4) 0.0436(8) Uani d . 1 1
H H5 0.4007 0.2808 1.0244 0.052 Uiso calc R 1 1
C C6 0.35458(8) 0.2033(4) 1.1162(4) 0.0476(9) Uani d . 1 1
H H6 0.3383 0.2695 1.0779 0.057 Uiso calc R 1 1
C C7 0.34086(9) 0.1000(4) 1.2038(4) 0.0511(9) Uani d . 1 1
H H7 0.3152 0.0949 1.2243 0.061 Uiso calc R 1 1
C C8 0.36437(11) 0.0055(5) 1.2607(4) 0.0516(10) Uani d . 1 1
H H8 0.3550 -0.0643 1.3220 0.062 Uiso calc R 1 1
C C9 0.40186(10) 0.0116(5) 1.2288(4) 0.0455(8) Uani d . 1 1
H H9 0.4180 -0.0550 1.2675 0.055 Uiso calc R 1 1
C C10 0.58178(8) 0.3856(3) 0.8347(3) 0.0391(7) Uani d . 1 1
C C11 0.64403(8) 0.2893(4) 0.9912(4) 0.0455(8) Uani d . 1 1
H H11A 0.6300 0.3118 1.0829 0.055 Uiso calc R 1 1
H H11B 0.6399 0.1939 0.9668 0.055 Uiso calc R 1 1
C C12 0.68464(8) 0.3169(3) 1.0126(3) 0.0413(8) Uani d . 1 1
C C13 0.69639(9) 0.4203(4) 1.1010(5) 0.0577(10) Uani d . 1 1
H H13 0.6787 0.4747 1.1506 0.069 Uiso calc R 1 1
C C14 0.73377(10) 0.4472(4) 1.1193(5) 0.0619(12) Uani d . 1 1
H H14 0.7415 0.5188 1.1818 0.074 Uiso calc R 1 1
C C15 0.75932(9) 0.3706(4) 1.0474(4) 0.0538(10) Uani d . 1 1
H H15 0.7849 0.3884 1.0598 0.065 Uiso calc R 1 1
C C16 0.74806(8) 0.2689(4) 0.9579(5) 0.0593(10) Uani d . 1 1
H H16 0.7659 0.2167 0.9065 0.071 Uiso calc R 1 1
C C17 0.71095(8) 0.2401(4) 0.9404(4) 0.0517(9) Uani d . 1 1
H H17 0.7035 0.1675 0.8787 0.062 Uiso calc R 1 1

loop_
_atom_site_aniso_label
_atom_site_aniso_U_11
_atom_site_aniso_U_22
_atom_site_aniso_U_33
_atom_site_aniso_U_12
_atom_site_aniso_U_13
_atom_site_aniso_U_23
Cd 0.0334(2) 0.0470(3) 0.0440(2) 0.000 -0.01208(12) 0.000
N1 0.0262(12) 0.0447(16) 0.0365(13) 0.0008(11) -0.0011(10) 0.0027(12)
N2 0.0255(12) 0.0478(17) 0.0368(13) 0.0013(11) 0.0000(10) 0.0006(12)
S1 0.0401(5) 0.0524(6) 0.0525(5) -0.0107(4) -0.0125(4) 0.0125(4)
S2 0.0278(4) 0.0780(7) 0.0562(5) -0.0073(4) 0.0006(3) 0.0214(5)
C1 0.0286(14) 0.050(2) 0.0411(16) 0.0016(14) -0.0024(13) 0.0023(15)
C2 0.0269(14) 0.051(2) 0.0408(16) 0.0021(14) -0.0023(12) 0.0052(15)
C3 0.0308(16) 0.052(2) 0.0422(17) 0.0037(14) -0.0054(13) 0.0017(15)
C4 0.0285(15) 0.049(2) 0.0368(16) -0.0030(13) -0.0014(12) -0.0023(14)
C5 0.0337(16) 0.049(2) 0.0481(18) -0.0035(14) 0.0000(14) 0.0018(16)
C6 0.0289(16) 0.056(2) 0.058(2) -0.0016(15) -0.0051(14) -0.0033(18)
C7 0.0328(18) 0.068(3) 0.053(2) -0.0074(17) 0.0038(16) -0.013(2)
C8 0.044(2) 0.058(3) 0.054(2) -0.013(2) 0.0063(14) 0.0020(17)
C9 0.0410(19) 0.047(2) 0.0486(19) 0.0003(17) -0.0010(14) 0.0020(16)
C10 0.0301(15) 0.049(2) 0.0382(16) -0.0005(14) -0.0046(12) 0.0002(15)
C11 0.0256(15) 0.060(2) 0.0504(19) 0.0024(14) 0.0032(13) 0.0102(17)
C12 0.0256(15) 0.055(2) 0.0438(17) 0.0007(13) 0.0037(12) 0.0050(16)
C13 0.0376(19) 0.071(3) 0.065(3) 0.0062(17) 0.0113(17) -0.014(2)
C14 0.046(2) 0.075(3) 0.065(3) -0.0093(19) -0.0016(18) -0.017(2)
C15 0.0273(16) 0.077(3) 0.057(2) -0.0049(17) -0.0021(15) 0.004(2)
C16 0.0286(18) 0.068(3) 0.081(3) 0.0077(17) 0.0040(16) -0.010(2)
C17 0.0330(17) 0.054(2) 0.068(2) 0.0011(15) 0.0028(16) -0.0126(19)

loop_
_atom_type_symbol
_atom_type_description
_atom_type_scat_dispersion_real
_atom_type_scat_dispersion_imag
_atom_type_scat_source
C C 0.0181 0.0091 'International Tables Vol C Tables 4.2.6.8 and 6.1.1.4'
H H 0.0000 0.0000 'International Tables Vol C Tables 4.2.6.8 and 6.1.1.4'
N N 0.0311 0.0180 'International Tables Vol C Tables 4.2.6.8 and 6.1.1.4'
S S 0.3331 0.5567 'International Tables Vol C Tables 4.2.6.8 and 6.1.1.4'
Cd Cd 0.1185 4.6533 'International Tables Vol C Tables 4.2.6.8 and 6.1.1.4'

loop_
_geom_angle_atom_site_label_1
_geom_angle_atom_site_label_2
_geom_angle_atom_site_label_3
_geom_angle_site_symmetry_1
_geom_angle_site_symmetry_3
_geom_angle
_geom_angle_publ_flag
N1 Cd N1 4_656 . 103.00(12) yes
N1 Cd S1 4_656 . 119.99(6) yes
N1 Cd S1 . . 80.27(6) yes
N1 Cd S1 4_656 4_656 80.27(6) ?
N1 Cd S1 . 4_656 119.99(6) no
S1 Cd S1 . 4_656 149.19(5) yes
C1 N1 N2 . . 114.6(2) no
C1 N1 Cd . . 128.5(2) no
N2 N1 Cd . . 116.73(17) no
C10 N2 N1 . . 115.2(2) no
C10 S1 Cd . . 95.10(11) no
C10 S2 C11 . . 104.71(14) no
N1 C1 C2 . . 121.3(3) no
N1 C1 H1 . . 119.3 no
C2 C1 H1 . . 119.3 no
C3 C2 C1 . . 124.1(3) no
C3 C2 H2 . . 117.9 no
C1 C2 H2 . . 117.9 no
C2 C3 C4 . . 126.3(3) no
C2 C3 H3 . . 116.9 no
C4 C3 H3 . . 116.9 no
C5 C4 C9 . . 118.1(3) no
C5 C4 C3 . . 122.7(3) no
C9 C4 C3 . . 119.2(3) no
C6 C5 C4 . . 121.1(3) no
C6 C5 H5 . . 119.5 no
C4 C5 H5 . . 119.5 no
C5 C6 C7 . . 120.1(3) no
C5 C6 H6 . . 119.9 no
C7 C6 H6 . . 119.9 no
C8 C7 C6 . . 119.9(3) no
C8 C7 H7 . . 120.0 no
C6 C7 H7 . . 120.0 no
C7 C8 C9 . . 120.2(4) no
C7 C8 H8 . . 119.9 no
C9 C8 H8 . . 119.9 no
C8 C9 C4 . . 120.6(4) no
C8 C9 H9 . . 119.7 no
C4 C9 H9 . . 119.7 no
N2 C10 S1 . . 132.2(2) no
N2 C10 S2 . . 118.3(2) no
S1 C10 S2 . . 109.45(17) no
C12 C11 S2 . . 105.4(2) no
C12 C11 H11A . . 110.7 no
S2 C11 H11A . . 110.7 no
C12 C11 H11B . . 110.7 no
S2 C11 H11B . . 110.7 no
H11A C11 H11B . . 108.8 no
C13 C12 C17 . . 118.2(3) no
C13 C12 C11 . . 121.0(3) no
C17 C12 C11 . . 120.8(3) no
C12 C13 C14 . . 121.1(3) no
C12 C13 H13 . . 119.4 no
C14 C13 H13 . . 119.4 no
C15 C14 C13 . . 119.9(4) no
C15 C14 H14 . . 120.1 no
C13 C14 H14 . . 120.1 no
C16 C15 C14 . . 119.6(3) no
C16 C15 H15 . . 120.2 no
C14 C15 H15 . . 120.2 no
C15 C16 C17 . . 121.0(3) no
C15 C16 H16 . . 119.5 no
C17 C16 H16 . . 119.5 no
C12 C17 C16 . . 120.1(3) no
C12 C17 H17 . . 119.9 no
C16 C17 H17 . . 119.9 no

loop_
_geom_bond_atom_site_label_1
_geom_bond_atom_site_label_2
_geom_bond_site_symmetry_2
_geom_bond_distance
_geom_bond_publ_flag
Cd N1 4_656 2.306(2) no
Cd N1 . 2.306(2) yes
Cd S1 . 2.4285(9) yes
Cd S1 4_656 2.4285(9) no
N1 C1 . 1.291(4) no
N1 N2 . 1.391(3) no
N2 C10 . 1.288(4) no
S1 C10 . 1.744(3) no
S2 C10 . 1.746(3) no
S2 C11 . 1.819(3) no
C1 C2 . 1.435(4) no
C1 H1 . 0.9500 no
C2 C3 . 1.337(4) no
C2 H2 . 0.9500 no
C3 C4 . 1.463(4) no
C3 H3 . 0.9500 no
C4 C5 . 1.392(4) no
C4 C9 . 1.398(5) no
C5 C6 . 1.374(4) no
C5 H5 . 0.9500 no
C6 C7 . 1.388(5) no
C6 H6 . 0.9500 no
C7 C8 . 1.370(6) no
C7 H7 . 0.9500 no
C8 C9 . 1.390(5) no
C8 H8 . 0.9500 no
C9 H9 . 0.9500 no
C11 C12 . 1.510(4) no
C11 H11A . 0.9900 no
C11 H11B . 0.9900 no
C12 C13 . 1.368(5) no
C12 C17 . 1.384(4) no
C13 C14 . 1.391(4) no
C13 H13 . 0.9500 no
C14 C15 . 1.362(5) no
C14 H14 . 0.9500 no
C15 C16 . 1.356(5) no
C15 H15 . 0.9500 no
C16 C17 . 1.385(4) no
C16 H16 . 0.9500 no
C17 H17 . 0.9500 no

loop_
_geom_hbond_atom_site_label_D
_geom_hbond_atom_site_label_H
_geom_hbond_atom_site_label_A
_geom_hbond_site_symmetry_A
_geom_hbond_distance_DH
_geom_hbond_distance_HA
_geom_hbond_distance_DA
_geom_hbond_angle_DHA
_geom_hbond_publ_flag
C13 H13 S2 8_566 0.95 2.75 3.690(4) 170 yes

loop_
_geom_torsion_atom_site_label_1
_geom_torsion_atom_site_label_2
_geom_torsion_atom_site_label_3
_geom_torsion_atom_site_label_4
_geom_torsion_site_symmetry_1
_geom_torsion
_geom_torsion_publ_flag
N1 Cd N1 C1 4_656 -62.5(2) no
S1 Cd N1 C1 . 178.8(3) no
S1 Cd N1 C1 4_656 23.7(3) no
N1 Cd N1 N2 4_656 111.98(19) no
S1 Cd N1 N2 . -6.76(17) no
S1 Cd N1 N2 4_656 -161.87(15) no
C1 N1 N2 C10 . -177.9(3) no
Cd N1 N2 C10 . 6.8(3) no
N1 Cd S1 C10 4_656 -95.26(13) no
N1 Cd S1 C10 . 4.21(13) no
S1 Cd S1 C10 4_656 138.83(11) no
N2 N1 C1 C2 . 176.4(2) no
Cd N1 C1 C2 . -9.0(4) no
N1 C1 C2 C3 . 178.8(3) no
C1 C2 C3 C4 . 176.1(3) no
C2 C3 C4 C5 . -3.2(5) no
C2 C3 C4 C9 . 177.2(3) no
C9 C4 C5 C6 . 0.1(5) no
C3 C4 C5 C6 . -179.5(3) no
C4 C5 C6 C7 . -0.3(5) no
C5 C6 C7 C8 . 0.8(5) no
C6 C7 C8 C9 . -1.1(6) no
C7 C8 C9 C4 . 0.8(6) no
C5 C4 C9 C8 . -0.3(5) no
C3 C4 C9 C8 . 179.3(3) no
N1 N2 C10 S1 . -2.2(4) no
N1 N2 C10 S2 . 176.47(19) no
Cd S1 C10 N2 . -3.1(3) no
Cd S1 C10 S2 . 178.22(14) no
C11 S2 C10 N2 . -10.3(3) no
C11 S2 C10 S1 . 168.62(18) no
C10 S2 C11 C12 . -169.8(2) no
S2 C11 C12 C13 . 86.4(3) no
S2 C11 C12 C17 . -92.0(3) no
C17 C12 C13 C14 . -0.6(6) no
C11 C12 C13 C14 . -179.1(3) no
C12 C13 C14 C15 . 0.7(6) no
C13 C14 C15 C16 . 0.2(6) no
C14 C15 C16 C17 . -1.1(6) no
C13 C12 C17 C16 . -0.2(5) no
C11 C12 C17 C16 . 178.2(3) no
C15 C16 C17 C12 . 1.1(6) no
